data_4034489
loop_
_publ_author_name
'G\'orski, Krzysztof'
'Mech-Piskorz, Justyna'
'Le\'sniewska, Barbara'
'Pietraszkiewicz, Oksana'
'Pietraszkiewicz, Marek'

_publ_section_title
;
 Synthesis and Reactivity of 5-Heterotruxenes Containing Sulfur or
 Nitrogen as the Heteroatom.
;
_journal_issue 18
_journal_name_full 'The Journal of organic chemistry'
_journal_page_first 11553
_journal_page_last 11561
_journal_paper_doi 10.1021/acs.joc.9b01397
_journal_volume 84
_journal_year 2019
_chemical_formula_moiety 'C36 H37 N'
_chemical_formula_sum 'C36 H37 N'
_chemical_formula_weight 483.67
_space_group_crystal_system monoclinic
_space_group_IT_number 14
_space_group_name_Hall '-P 2yn'
_space_group_name_H-M_alt 'P 1 21/n 1'
_atom_sites_solution_hydrogens mixed
_atom_sites_solution_primary direct
_audit_creation_method SHELXL-2018/3
_cell_angle_alpha 90.0
_cell_angle_beta 96.989(3)
_cell_angle_gamma 90.0
_cell_formula_units_Z 4
_cell_length_a 10.1994(4)
_cell_length_b 13.3386(5)
_cell_length_c 19.9210(7)
_cell_measurement_reflns_used 10922
_cell_measurement_temperature 100.0(1)
_cell_measurement_theta_max 71.9464
_cell_measurement_theta_min 3.9944
_cell_volume 2690.03(17)
_computing_structure_refinement 'SHELXL-2018/3 (Sheldrick, 2018)'
_diffrn_ambient_temperature 100.0(1)
_diffrn_detector_area_resol_mean 16.2974
_diffrn_measured_fraction_theta_full 0.997
_diffrn_measured_fraction_theta_max 0.986
_diffrn_measurement_device_type 'SuperNova, Dual, Cu at zero, Eos'
_diffrn_radiation_monochromator mirror
_diffrn_radiation_source 'SuperNova (Cu) X-ray Source'
_diffrn_radiation_type CuK\a
_diffrn_radiation_wavelength 1.54184
_diffrn_reflns_av_R_equivalents 0.0365
_diffrn_reflns_av_unetI/netI 0.0263
_diffrn_reflns_Laue_measured_fraction_full 0.997
_diffrn_reflns_Laue_measured_fraction_max 0.986
_diffrn_reflns_limit_h_max 12
_diffrn_reflns_limit_h_min -12
_diffrn_reflns_limit_k_max 16
_diffrn_reflns_limit_k_min -15
_diffrn_reflns_limit_l_max 24
_diffrn_reflns_limit_l_min -23
_diffrn_reflns_number 23209
_diffrn_reflns_point_group_measured_fraction_full 0.997
_diffrn_reflns_point_group_measured_fraction_max 0.986
_diffrn_reflns_theta_full 67.684
_diffrn_reflns_theta_max 72.186
_diffrn_reflns_theta_min 3.998
_exptl_absorpt_coefficient_mu 0.511
_exptl_absorpt_correction_T_max 1.00000
_exptl_absorpt_correction_T_min 0.79857
_exptl_absorpt_correction_type multi-scan
_exptl_absorpt_process_details
;
CrysAlisPro, Agilent Technologies,
Version 1.171.35.21b (release 03-02-2012 CrysAlis171 .NET)
(compiled Feb  3 2012,10:37:01)
Empirical absorption correction using spherical harmonics,
 implemented in SCALE3 ABSPACK scaling algorithm.
;
_exptl_crystal_colour colourless
_exptl_crystal_density_diffrn 1.194
_exptl_crystal_description prism
_exptl_crystal_F_000 1040
_exptl_crystal_size_max 0.150
_exptl_crystal_size_mid 0.150
_exptl_crystal_size_min 0.150
_refine_diff_density_max 0.276
_refine_diff_density_min -0.233
_refine_diff_density_rms 0.044
_refine_ls_extinction_method none
_refine_ls_goodness_of_fit_ref 0.951
_refine_ls_hydrogen_treatment mixed
_refine_ls_matrix_type full
_refine_ls_number_parameters 357
_refine_ls_number_reflns 5230
_refine_ls_number_restraints 2
_refine_ls_restrained_S_all 0.952
_refine_ls_R_factor_all 0.0485
_refine_ls_R_factor_gt 0.0446
_refine_ls_shift/su_max 0.000
_refine_ls_shift/su_mean 0.000
_refine_ls_structure_factor_coef Fsqd
_refine_ls_weighting_details 'w=1/[\s^2^(Fo^2^)+(0.0913P)^2^+0.7216P] where P=(Fo^2^+2Fc^2^)/3'
_refine_ls_weighting_scheme calc
_refine_ls_wR_factor_gt 0.1255
_refine_ls_wR_factor_ref 0.1299
_reflns_Friedel_coverage 0.000
_reflns_number_gt 4709
_reflns_number_total 5230
_reflns_threshold_expression 'I > 2\s(I)'
_cod_data_source_file jo9b01397_si_003.cif
_cod_data_source_block ncc_prism_colourless_1_5_1_5_1_5
_cod_original_cell_volume 2690.0(2)
_cod_original_sg_symbol_H-M 'P 21/n'
_cod_database_code 4034489
_shelx_shelxl_version_number 2018/3
_shelx_space_group_comment
;
The symmetry employed for this shelxl refinement is uniquely defined
by the following loop, which should always be used as a source of
symmetry information in preference to the above space-group names.
They are only intended as comments.
;
_shelx_estimated_absorpt_t_min 0.927
_shelx_estimated_absorpt_t_max 0.927

loop_
_space_group_symop_operation_xyz
'x, y, z'
'-x+1/2, y+1/2, -z+1/2'
'-x, -y, -z'
'x-1/2, -y-1/2, z-1/2'

loop_
_atom_site_label
_atom_site_type_symbol
_atom_site_fract_x
_atom_site_fract_y
_atom_site_fract_z
_atom_site_U_iso_or_equiv
_atom_site_adp_type
_atom_site_occupancy
_atom_site_site_symmetry_order
_atom_site_calc_flag
_atom_site_refinement_flags_posn
_atom_site_refinement_flags_adp
C1 C 0.44732(11) 0.79336(9) 0.20761(6) 0.0216(2) Uani 1 1 d . .
C2 C 0.43579(11) 0.82337(9) 0.27428(6) 0.0217(2) Uani 1 1 d . .
C3 C 0.38533(11) 0.91604(9) 0.30259(6) 0.0224(2) Uani 1 1 d . .
C4 C 0.35766(12) 1.01161(9) 0.27557(6) 0.0244(3) Uani 1 1 d . .
H4 H 0.3731(17) 1.0293(12) 0.2301(8) 0.029 Uiso 1 1 d . U
C5 C 0.31018(13) 1.08515(9) 0.31603(6) 0.0277(3) Uani 1 1 d . .
H5 H 0.288449 1.149535 0.297533 0.033 Uiso 1 1 calc R U
C6 C 0.29418(13) 1.06561(10) 0.38310(6) 0.0292(3) Uani 1 1 d . .
H6 H 0.256751 1.115056 0.409331 0.035 Uiso 1 1 calc R U
C7 C 0.33316(12) 0.97326(10) 0.41183(6) 0.0263(3) Uani 1 1 d . .
H7 H 0.327209 0.960697 0.458292 0.032 Uiso 1 1 calc R U
C8 C 0.38073(11) 0.90003(9) 0.37165(6) 0.0227(2) Uani 1 1 d . .
C9 C 0.44500(12) 0.80132(9) 0.39472(6) 0.0225(2) Uani 1 1 d . .
C10 C 0.48080(11) 0.75808(9) 0.32781(6) 0.0211(2) Uani 1 1 d . .
C11 C 0.55127(11) 0.67067(9) 0.31507(6) 0.0218(2) Uani 1 1 d . .
C12 C 0.61438(12) 0.59107(9) 0.36034(6) 0.0233(3) Uani 1 1 d . .
C13 C 0.61130(12) 0.56785(9) 0.42861(6) 0.0245(3) Uani 1 1 d D .
H13 H 0.5626(15) 0.6064(12) 0.4565(8) 0.029 Uiso 1 1 d D U
C14 C 0.68124(13) 0.48546(10) 0.45694(6) 0.0270(3) Uani 1 1 d . .
H14 H 0.678072 0.469928 0.503247 0.032 Uiso 1 1 calc R U
C15 C 0.75566(13) 0.42539(10) 0.41889(7) 0.0305(3) Uani 1 1 d . .
H15 H 0.804328 0.370220 0.439186 0.037 Uiso 1 1 calc R U
C16 C 0.75802(13) 0.44708(10) 0.35060(7) 0.0299(3) Uani 1 1 d . .
H16 H 0.807995 0.406539 0.323858 0.036 Uiso 1 1 calc R U
C17 C 0.68677(12) 0.52837(9) 0.32198(6) 0.0247(3) Uani 1 1 d . .
C18 C 0.66959(12) 0.55852(9) 0.24827(6) 0.0239(3) Uani 1 1 d . .
C19 C 0.57900(11) 0.64916(9) 0.24884(6) 0.0221(2) Uani 1 1 d . .
C20 C 0.52553(11) 0.70896(9) 0.19424(6) 0.0219(2) Uani 1 1 d . .
C21 C 0.52369(12) 0.70569(9) 0.12064(6) 0.0231(2) Uani 1 1 d . .
C22 C 0.58067(12) 0.64439(10) 0.07440(6) 0.0263(3) Uani 1 1 d . .
H22 H 0.639195 0.591784 0.090255 0.032 Uiso 1 1 calc R U
C23 C 0.55063(13) 0.66147(11) 0.00548(6) 0.0298(3) Uani 1 1 d . .
H23 H 0.587996 0.619421 -0.025652 0.036 Uiso 1 1 calc R U
C24 C 0.46652(13) 0.73931(11) -0.01883(6) 0.0299(3) Uani 1 1 d . .
H24 H 0.447317 0.749268 -0.066219 0.036 Uiso 1 1 calc R U
C25 C 0.41084(13) 0.80201(10) 0.02494(6) 0.0277(3) Uani 1 1 d . .
H25 H 0.354346 0.855511 0.008488 0.033 Uiso 1 1 calc R U
C26 C 0.44037(12) 0.78419(9) 0.09449(6) 0.0242(3) Uani 1 1 d . .
C27 C 0.34693(13) 0.73577(10) 0.42880(6) 0.0262(3) Uani 1 1 d D .
H27A H 0.3928(15) 0.6842(10) 0.4531(7) 0.031 Uiso 1 1 d D U
H27B H 0.3101(17) 0.7783(13) 0.4638(8) 0.031 Uiso 1 1 d . U
C28 C 0.23435(14) 0.69252(11) 0.38049(7) 0.0338(3) Uani 1 1 d . .
H28A H 0.186960 0.747037 0.355004 0.051 Uiso 1 1 calc R U
H28B H 0.173471 0.656308 0.406266 0.051 Uiso 1 1 calc R U
H28C H 0.269987 0.646306 0.349038 0.051 Uiso 1 1 calc R U
C29 C 0.56854(12) 0.82479(9) 0.44573(6) 0.0242(3) Uani 1 1 d . .
H29A H 0.539007 0.852721 0.487399 0.029 Uiso 1 1 calc R U
H29B H 0.615528 0.761222 0.458039 0.029 Uiso 1 1 calc R U
C30 C 0.66526(13) 0.89802(10) 0.41978(6) 0.0297(3) Uani 1 1 d . .
H30A H 0.695032 0.871368 0.378369 0.045 Uiso 1 1 calc R U
H30B H 0.741530 0.907108 0.454214 0.045 Uiso 1 1 calc R U
H30C H 0.621459 0.962699 0.410043 0.045 Uiso 1 1 calc R U
C31 C 0.60709(13) 0.46931(9) 0.20593(6) 0.0272(3) Uani 1 1 d . .
H31A H 0.588385 0.490741 0.158148 0.033 Uiso 1 1 calc R U
H31B H 0.672299 0.414091 0.207885 0.033 Uiso 1 1 calc R U
C32 C 0.48028(14) 0.42944(11) 0.22895(8) 0.0349(3) Uani 1 1 d . .
H32A H 0.499618 0.400385 0.274249 0.052 Uiso 1 1 calc R U
H32B H 0.442599 0.377784 0.197319 0.052 Uiso 1 1 calc R U
H32C H 0.416888 0.484432 0.230110 0.052 Uiso 1 1 calc R U
C33 C 0.80406(12) 0.58719(10) 0.22489(6) 0.0274(3) Uani 1 1 d . .
H33A H 0.861502 0.527125 0.227865 0.033 Uiso 1 1 calc R U
H33B H 0.789049 0.607791 0.176831 0.033 Uiso 1 1 calc R U
C34 C 0.87606(15) 0.67139(11) 0.26588(8) 0.0379(3) Uani 1 1 d . .
H34A H 0.821904 0.732270 0.261481 0.057 Uiso 1 1 calc R U
H34B H 0.960730 0.684386 0.248970 0.057 Uiso 1 1 calc R U
H34C H 0.891857 0.651670 0.313564 0.057 Uiso 1 1 calc R U
C35 C 0.27303(13) 0.89742(10) 0.13542(6) 0.0271(3) Uani 1 1 d . .
H35A H 0.2865(17) 0.9532(13) 0.1043(8) 0.033 Uiso 1 1 d . U
H35B H 0.2579(17) 0.9272(13) 0.1785(9) 0.033 Uiso 1 1 d . U
C36 C 0.15072(13) 0.83841(10) 0.10823(6) 0.0298(3) Uani 1 1 d . .
H36A H 0.166266 0.804287 0.066363 0.045 Uiso 1 1 calc R U
H36B H 0.075601 0.884252 0.098955 0.045 Uiso 1 1 calc R U
H36C H 0.131329 0.788608 0.141804 0.045 Uiso 1 1 calc R U
N1 N 0.39406(10) 0.83720(8) 0.14675(5) 0.0241(2) Uani 1 1 d . .

loop_
_atom_site_aniso_label
_atom_site_aniso_U_11
_atom_site_aniso_U_22
_atom_site_aniso_U_33
_atom_site_aniso_U_23
_atom_site_aniso_U_13
_atom_site_aniso_U_12
C1 0.0243(5) 0.0218(6) 0.0183(5) 0.0020(4) 0.0005(4) -0.0009(4)
C2 0.0223(5) 0.0218(6) 0.0207(5) 0.0000(4) 0.0010(4) 0.0001(4)
C3 0.0226(5) 0.0235(6) 0.0206(5) -0.0014(4) 0.0004(4) 0.0003(4)
C4 0.0263(6) 0.0235(6) 0.0223(6) 0.0004(4) -0.0012(4) 0.0002(4)
C5 0.0319(6) 0.0215(6) 0.0282(6) -0.0011(4) -0.0025(5) 0.0026(5)
C6 0.0323(6) 0.0265(6) 0.0282(6) -0.0055(5) 0.0017(5) 0.0042(5)
C7 0.0287(6) 0.0277(6) 0.0226(5) -0.0021(4) 0.0033(5) 0.0023(5)
C8 0.0237(5) 0.0227(6) 0.0213(5) -0.0004(4) 0.0012(4) 0.0002(4)
C9 0.0270(6) 0.0222(6) 0.0184(5) -0.0001(4) 0.0026(4) 0.0022(4)
C10 0.0240(5) 0.0211(6) 0.0181(5) -0.0008(4) 0.0018(4) -0.0005(4)
C11 0.0243(5) 0.0209(6) 0.0196(5) 0.0008(4) 0.0011(4) 0.0002(4)
C12 0.0259(6) 0.0212(6) 0.0222(6) -0.0007(4) 0.0001(4) 0.0006(4)
C13 0.0290(6) 0.0222(6) 0.0216(6) -0.0006(4) 0.0006(4) -0.0009(5)
C14 0.0329(6) 0.0249(6) 0.0216(5) 0.0021(4) -0.0027(5) -0.0023(5)
C15 0.0331(7) 0.0260(6) 0.0308(6) 0.0044(5) -0.0032(5) 0.0043(5)
C16 0.0322(6) 0.0269(6) 0.0300(6) 0.0000(5) 0.0013(5) 0.0068(5)
C17 0.0270(6) 0.0236(6) 0.0229(6) -0.0004(4) 0.0003(5) 0.0010(5)
C18 0.0265(6) 0.0234(6) 0.0217(6) -0.0002(4) 0.0028(4) 0.0026(5)
C19 0.0231(5) 0.0216(6) 0.0214(5) -0.0004(4) 0.0020(4) -0.0002(4)
C20 0.0236(5) 0.0230(6) 0.0192(5) -0.0003(4) 0.0022(4) -0.0006(4)
C21 0.0246(5) 0.0249(6) 0.0197(5) 0.0000(4) 0.0022(4) -0.0031(4)
C22 0.0279(6) 0.0291(6) 0.0223(6) -0.0012(4) 0.0043(4) -0.0006(5)
C23 0.0319(6) 0.0371(7) 0.0214(6) -0.0044(5) 0.0066(5) -0.0037(5)
C24 0.0308(6) 0.0410(7) 0.0177(5) 0.0012(5) 0.0021(5) -0.0036(5)
C25 0.0296(6) 0.0330(7) 0.0196(6) 0.0032(5) 0.0000(4) -0.0014(5)
C26 0.0262(6) 0.0270(6) 0.0191(6) 0.0003(4) 0.0016(4) -0.0025(5)
C27 0.0302(6) 0.0256(6) 0.0233(6) 0.0035(4) 0.0048(5) 0.0012(5)
C28 0.0341(7) 0.0327(7) 0.0351(7) -0.0024(5) 0.0065(5) -0.0071(5)
C29 0.0305(6) 0.0241(6) 0.0175(5) 0.0003(4) 0.0014(4) 0.0017(4)
C30 0.0308(6) 0.0338(7) 0.0240(6) 0.0018(5) 0.0007(5) -0.0035(5)
C31 0.0336(7) 0.0240(6) 0.0240(6) -0.0017(4) 0.0036(5) 0.0002(5)
C32 0.0314(7) 0.0290(7) 0.0442(8) -0.0021(5) 0.0038(6) -0.0016(5)
C33 0.0267(6) 0.0281(6) 0.0276(6) -0.0012(5) 0.0045(5) 0.0020(5)
C34 0.0322(7) 0.0324(7) 0.0498(8) -0.0087(6) 0.0080(6) -0.0037(5)
C35 0.0324(7) 0.0244(6) 0.0232(6) 0.0005(5) -0.0025(5) 0.0046(5)
C36 0.0306(6) 0.0318(7) 0.0262(6) -0.0007(5) 0.0001(5) 0.0032(5)
N1 0.0286(5) 0.0246(5) 0.0183(5) 0.0012(4) -0.0008(4) 0.0023(4)

loop_
_atom_type_symbol
_atom_type_description
_atom_type_scat_dispersion_real
_atom_type_scat_dispersion_imag
_atom_type_scat_source
C C 0.0181 0.0091 'International Tables Vol C Tables 4.2.6.8 and 6.1.1.4'
H H 0.0000 0.0000 'International Tables Vol C Tables 4.2.6.8 and 6.1.1.4'
N N 0.0311 0.0180 'International Tables Vol C Tables 4.2.6.8 and 6.1.1.4'

loop_
_geom_angle_atom_site_label_1
_geom_angle_atom_site_label_2
_geom_angle_atom_site_label_3
_geom_angle
N1 C1 C2 129.29(11)
N1 C1 C20 109.65(10)
C2 C1 C20 121.02(10)
C1 C2 C10 118.81(11)
C1 C2 C3 132.24(11)
C10 C2 C3 108.94(10)
C4 C3 C8 119.22(11)
C4 C3 C2 132.76(11)
C8 C3 C2 107.64(10)
C5 C4 C3 119.13(11)
C5 C4 H4 118.6(10)
C3 C4 H4 122.3(10)
C6 C5 C4 120.92(12)
C6 C5 H5 119.5
C4 C5 H5 119.5
C5 C6 C7 119.91(11)
C5 C6 H6 120.0
C7 C6 H6 120.0
C8 C7 C6 119.14(11)
C8 C7 H7 120.4
C6 C7 H7 120.4
C7 C8 C3 121.08(11)
C7 C8 C9 127.22(10)
C3 C8 C9 111.43(10)
C8 C9 C10 101.68(9)
C8 C9 C27 110.19(10)
C10 C9 C27 113.80(10)
C8 C9 C29 108.04(10)
C10 C9 C29 112.58(10)
C27 C9 C29 110.10(9)
C11 C10 C2 120.07(10)
C11 C10 C9 130.34(10)
C2 C10 C9 109.55(10)
C10 C11 C19 120.08(10)
C10 C11 C12 132.36(10)
C19 C11 C12 107.48(10)
C13 C12 C17 118.28(11)
C13 C12 C11 133.47(11)
C17 C12 C11 108.22(10)
C14 C13 C12 119.85(11)
C14 C13 H13 118.3(10)
C12 C13 H13 121.9(10)
C15 C14 C13 121.38(11)
C15 C14 H14 119.3
C13 C14 H14 119.3
C14 C15 C16 119.23(12)
C14 C15 H15 120.4
C16 C15 H15 120.4
C17 C16 C15 119.50(12)
C17 C16 H16 120.2
C15 C16 H16 120.2
C16 C17 C12 121.71(11)
C16 C17 C18 126.83(11)
C12 C17 C18 111.38(10)
C17 C18 C19 101.68(9)
C17 C18 C33 110.85(10)
C19 C18 C33 111.50(10)
C17 C18 C31 108.40(10)
C19 C18 C31 113.83(10)
C33 C18 C31 110.25(10)
C20 C19 C11 120.35(11)
C20 C19 C18 128.59(10)
C11 C19 C18 111.05(10)
C19 C20 C1 118.53(10)
C19 C20 C21 135.63(11)
C1 C20 C21 105.78(10)
C26 C21 C22 117.91(11)
C26 C21 C20 106.37(10)
C22 C21 C20 135.71(11)
C23 C22 C21 119.50(12)
C23 C22 H22 120.2
C21 C22 H22 120.2
C22 C23 C24 121.16(12)
C22 C23 H23 119.4
C24 C23 H23 119.4
C25 C24 C23 120.98(11)
C25 C24 H24 119.5
C23 C24 H24 119.5
C24 C25 C26 117.81(12)
C24 C25 H25 121.1
C26 C25 H25 121.1
N1 C26 C25 127.10(12)
N1 C26 C21 110.27(10)
C25 C26 C21 122.62(12)
C28 C27 C9 114.58(10)
C28 C27 H27A 109.9(10)
C9 C27 H27A 109.5(11)
C28 C27 H27B 109.6(10)
C9 C27 H27B 107.6(10)
H27A C27 H27B 105.2(13)
C27 C28 H28A 109.5
C27 C28 H28B 109.5
H28A C28 H28B 109.5
C27 C28 H28C 109.5
H28A C28 H28C 109.5
H28B C28 H28C 109.5
C30 C29 C9 114.52(10)
C30 C29 H29A 108.6
C9 C29 H29A 108.6
C30 C29 H29B 108.6
C9 C29 H29B 108.6
H29A C29 H29B 107.6
C29 C30 H30A 109.5
C29 C30 H30B 109.5
H30A C30 H30B 109.5
C29 C30 H30C 109.5
H30A C30 H30C 109.5
H30B C30 H30C 109.5
C32 C31 C18 114.39(10)
C32 C31 H31A 108.7
C18 C31 H31A 108.7
C32 C31 H31B 108.7
C18 C31 H31B 108.7
H31A C31 H31B 107.6
C31 C32 H32A 109.5
C31 C32 H32B 109.5
H32A C32 H32B 109.5
C31 C32 H32C 109.5
H32A C32 H32C 109.5
H32B C32 H32C 109.5
C34 C33 C18 114.02(10)
C34 C33 H33A 108.7
C18 C33 H33A 108.7
C34 C33 H33B 108.7
C18 C33 H33B 108.7
H33A C33 H33B 107.6
C33 C34 H34A 109.5
C33 C34 H34B 109.5
H34A C34 H34B 109.5
C33 C34 H34C 109.5
H34A C34 H34C 109.5
H34B C34 H34C 109.5
N1 C35 C36 114.24(10)
N1 C35 H35A 109.2(10)
C36 C35 H35A 109.7(10)
N1 C35 H35B 107.9(10)
C36 C35 H35B 108.3(10)
H35A C35 H35B 107.1(14)
C35 C36 H36A 109.5
C35 C36 H36B 109.5
H36A C36 H36B 109.5
C35 C36 H36C 109.5
H36A C36 H36C 109.5
H36B C36 H36C 109.5
C26 N1 C1 107.85(10)
C26 N1 C35 121.35(10)
C1 N1 C35 126.46(10)

loop_
_geom_bond_atom_site_label_1
_geom_bond_atom_site_label_2
_geom_bond_distance
C1 N1 1.3953(14)
C1 C2 1.4059(16)
C1 C20 1.4236(17)
C2 C10 1.4097(16)
C2 C3 1.4770(16)
C3 C4 1.3991(17)
C3 C8 1.3991(16)
C4 C5 1.3936(17)
C4 H4 0.968(16)
C5 C6 1.3907(18)
C5 H5 0.9500
C6 C7 1.3955(18)
C6 H6 0.9500
C7 C8 1.3875(17)
C7 H7 0.9500
C8 C9 1.5169(16)
C9 C10 1.5371(15)
C9 C27 1.5465(16)
C9 C29 1.5511(16)
C10 C11 1.4089(17)
C11 C19 1.4123(16)
C11 C12 1.4879(16)
C12 C13 1.3992(16)
C12 C17 1.4024(17)
C13 C14 1.3918(18)
C13 H13 0.942(13)
C14 C15 1.3904(19)
C14 H14 0.9500
C15 C16 1.3941(18)
C15 H15 0.9500
C16 C17 1.3885(18)
C16 H16 0.9500
C17 C18 1.5121(16)
C18 C19 1.5225(16)
C18 C33 1.5493(17)
C18 C31 1.5501(16)
C19 C20 1.4044(16)
C20 C21 1.4650(15)
C21 C26 1.4078(17)
C21 C22 1.4091(17)
C22 C23 1.3888(17)
C22 H22 0.9500
C23 C24 1.395(2)
C23 H23 0.9500
C24 C25 1.3797(19)
C24 H24 0.9500
C25 C26 1.4021(16)
C25 H25 0.9500
C26 N1 1.3884(16)
C27 C28 1.5192(18)
C27 H27A 0.933(9)
C27 H27B 1.006(17)
C28 H28A 0.9800
C28 H28B 0.9800
C28 H28C 0.9800
C29 C30 1.5228(17)
C29 H29A 0.9900
C29 H29B 0.9900
C30 H30A 0.9800
C30 H30B 0.9800
C30 H30C 0.9800
C31 C32 1.5201(18)
C31 H31A 0.9900
C31 H31B 0.9900
C32 H32A 0.9800
C32 H32B 0.9800
C32 H32C 0.9800
C33 C34 1.5237(18)
C33 H33A 0.9900
C33 H33B 0.9900
C34 H34A 0.9800
C34 H34B 0.9800
C34 H34C 0.9800
C35 N1 1.4669(16)
C35 C36 1.5179(18)
C35 H35A 0.989(17)
C35 H35B 0.975(17)
C36 H36A 0.9800
C36 H36B 0.9800
C36 H36C 0.9800

loop_
_geom_torsion_atom_site_label_1
_geom_torsion_atom_site_label_2
_geom_torsion_atom_site_label_3
_geom_torsion_atom_site_label_4
_geom_torsion
N1 C1 C2 C10 169.89(11)
C20 C1 C2 C10 -12.37(17)
N1 C1 C2 C3 -11.5(2)
C20 C1 C2 C3 166.20(12)
C1 C2 C3 C4 -15.3(2)
C10 C2 C3 C4 163.37(13)
C1 C2 C3 C8 172.16(12)
C10 C2 C3 C8 -9.17(13)
C8 C3 C4 C5 -7.99(17)
C2 C3 C4 C5 -179.84(12)
C3 C4 C5 C6 2.06(19)
C4 C5 C6 C7 3.8(2)
C5 C6 C7 C8 -3.57(19)
C6 C7 C8 C3 -2.48(18)
C6 C7 C8 C9 170.94(12)
C4 C3 C8 C7 8.30(18)
C2 C3 C8 C7 -177.97(11)
C4 C3 C8 C9 -166.07(11)
C2 C3 C8 C9 7.66(13)
C7 C8 C9 C10 -177.31(12)
C3 C8 C9 C10 -3.36(13)
C7 C8 C9 C27 61.69(16)
C3 C8 C9 C27 -124.36(11)
C7 C8 C9 C29 -58.63(15)
C3 C8 C9 C29 115.31(11)
C1 C2 C10 C11 8.13(17)
C3 C2 C10 C11 -170.75(11)
C1 C2 C10 C9 -174.05(10)
C3 C2 C10 C9 7.07(13)
C8 C9 C10 C11 175.09(12)
C27 C9 C10 C11 -66.47(16)
C29 C9 C10 C11 59.71(16)
C8 C9 C10 C2 -2.44(12)
C27 C9 C10 C2 116.01(11)
C29 C9 C10 C2 -117.82(11)
C2 C10 C11 C19 1.11(17)
C9 C10 C11 C19 -176.19(11)
C2 C10 C11 C12 177.38(12)
C9 C10 C11 C12 0.1(2)
C10 C11 C12 C13 10.0(2)
C19 C11 C12 C13 -173.36(13)
C10 C11 C12 C17 -172.07(13)
C19 C11 C12 C17 4.55(13)
C17 C12 C13 C14 1.29(18)
C11 C12 C13 C14 179.03(12)
C12 C13 C14 C15 0.47(19)
C13 C14 C15 C16 -1.3(2)
C14 C15 C16 C17 0.3(2)
C15 C16 C17 C12 1.5(2)
C15 C16 C17 C18 -175.16(12)
C13 C12 C17 C16 -2.27(19)
C11 C12 C17 C16 179.46(12)
C13 C12 C17 C18 174.83(10)
C11 C12 C17 C18 -3.45(14)
C16 C17 C18 C19 177.98(12)
C12 C17 C18 C19 1.07(13)
C16 C17 C18 C33 -63.38(16)
C12 C17 C18 C33 119.71(11)
C16 C17 C18 C31 57.75(16)
C12 C17 C18 C31 -119.16(11)
C10 C11 C19 C20 -6.40(17)
C12 C11 C19 C20 176.49(11)
C10 C11 C19 C18 173.17(11)
C12 C11 C19 C18 -3.94(13)
C17 C18 C19 C20 -178.61(12)
C33 C18 C19 C20 63.23(16)
C31 C18 C19 C20 -62.26(16)
C17 C18 C19 C11 1.86(13)
C33 C18 C19 C11 -116.30(11)
C31 C18 C19 C11 118.20(11)
C11 C19 C20 C1 2.29(17)
C18 C19 C20 C1 -177.20(11)
C11 C19 C20 C21 -174.42(12)
C18 C19 C20 C21 6.1(2)
N1 C1 C20 C19 -174.68(10)
C2 C1 C20 C19 7.17(17)
N1 C1 C20 C21 2.93(13)
C2 C1 C20 C21 -175.21(10)
C19 C20 C21 C26 174.19(13)
C1 C20 C21 C26 -2.81(13)
C19 C20 C21 C22 -4.3(2)
C1 C20 C21 C22 178.74(13)
C26 C21 C22 C23 -1.62(18)
C20 C21 C22 C23 176.70(13)
C21 C22 C23 C24 1.00(19)
C22 C23 C24 C25 0.2(2)
C23 C24 C25 C26 -0.72(19)
C24 C25 C26 N1 -179.25(12)
C24 C25 C26 C21 0.03(19)
C22 C21 C26 N1 -179.48(10)
C20 C21 C26 N1 1.74(13)
C22 C21 C26 C25 1.13(18)
C20 C21 C26 C25 -177.64(11)
C8 C9 C27 C28 71.48(13)
C10 C9 C27 C28 -41.97(15)
C29 C9 C27 C28 -169.44(11)
C8 C9 C29 C30 -53.52(13)
C10 C9 C29 C30 57.96(14)
C27 C9 C29 C30 -173.90(10)
C17 C18 C31 C32 53.47(14)
C19 C18 C31 C32 -58.88(14)
C33 C18 C31 C32 174.97(11)
C17 C18 C33 C34 -57.34(14)
C19 C18 C33 C34 55.17(14)
C31 C18 C33 C34 -177.38(11)
C25 C26 N1 C1 179.41(12)
C21 C26 N1 C1 0.05(14)
C25 C26 N1 C35 21.39(19)
C21 C26 N1 C35 -157.96(11)
C2 C1 N1 C26 176.03(12)
C20 C1 N1 C26 -1.92(13)
C2 C1 N1 C35 -27.39(19)
C20 C1 N1 C35 154.67(11)
C36 C35 N1 C26 58.63(15)
C36 C35 N1 C1 -95.07(14)
